data_1549034
loop_
_publ_author_name
'Govinda, Sharada'
'Kore, Bhushan P.'
'Swain, Diptikanta'
'Hossain, Akmal'
'De, Chandan'
'Guru Row, Tayur N.'
'Sarma, D. D.'

_publ_section_title
;
 Critical Comparison of FAPbX3 and MAPbX3 (X = Br and Cl): How Do They
 Differ?
;
_journal_name_full 'The Journal of Physical Chemistry C'
_journal_paper_doi 10.1021/acs.jpcc.8b00602
_journal_year 2018
_chemical_formula_sum 'C H5 Cl3 N2 Pb'
_chemical_formula_weight 358.61
_chemical_name_systematic
;
 ?
;
_space_group_IT_number 221
_symmetry_cell_setting cubic
_symmetry_Int_Tables_number 221
_symmetry_space_group_name_Hall '-P 4 2 3'
_symmetry_space_group_name_H-M 'P m -3 m'
_atom_sites_solution_primary direct
_atom_sites_solution_secondary difmap
_audit_creation_method SHELXL-97
_cell_angle_alpha 90.00
_cell_angle_beta 90.00
_cell_angle_gamma 90.00
_cell_formula_units_Z 1
_cell_length_a 5.7379(3)
_cell_length_b 5.7379(3)
_cell_length_c 5.7379(3)
_cell_measurement_reflns_used 659
_cell_measurement_temperature 295(2)
_cell_measurement_theta_max 30.71
_cell_measurement_theta_min 3.55
_cell_volume 188.912(17)
_computing_cell_refinement
;
CrysAlisPro, Agilent Technologies,
Version 1.171.37.31 (release 14-01-2014 CrysAlis171 .NET)
(compiled Jan 14 2014,18:38:05)
;
_computing_data_collection
;
CrysAlisPro, Agilent Technologies,
Version 1.171.37.31 (release 14-01-2014 CrysAlis171 .NET)
(compiled Jan 14 2014,18:38:05)
;
_computing_data_reduction
;
CrysAlisPro, Agilent Technologies,
Version 1.171.37.31 (release 14-01-2014 CrysAlis171 .NET)
(compiled Jan 14 2014,18:38:05)
;
_computing_structure_refinement 'SHELXL-97 (Sheldrick, 1997)'
_computing_structure_solution 'SHELXL-97 (Sheldrick, 1997)'
_diffrn_ambient_temperature 295(2)
_diffrn_detector 'CCD plate'
_diffrn_detector_area_resol_mean 8.0419
_diffrn_detector_type Eos
_diffrn_measured_fraction_theta_full 1.000
_diffrn_measured_fraction_theta_max 0.966
_diffrn_measurement_device 'four-circle diffractometer'
_diffrn_measurement_device_type 'Xcalibur, Eos, Nova'
_diffrn_radiation_monochromator mirror
_diffrn_radiation_type MoK\a
_diffrn_radiation_wavelength 0.71073
_diffrn_reflns_av_R_equivalents 0.0428
_diffrn_reflns_av_sigmaI/netI 0.0241
_diffrn_reflns_limit_h_max 8
_diffrn_reflns_limit_h_min -6
_diffrn_reflns_limit_k_max 8
_diffrn_reflns_limit_k_min -6
_diffrn_reflns_limit_l_max 5
_diffrn_reflns_limit_l_min -8
_diffrn_reflns_number 659
_diffrn_reflns_theta_full 25.00
_diffrn_reflns_theta_max 30.71
_diffrn_reflns_theta_min 3.55
_exptl_absorpt_coefficient_mu 23.285
_exptl_absorpt_correction_T_max 0.4878
_exptl_absorpt_correction_T_min 0.3404
_exptl_absorpt_correction_type multi-scan
_exptl_absorpt_process_details
;
CrysAlisPro, Agilent Technologies,
Version 1.171.37.31 (release 14-01-2014 CrysAlis171 .NET)
(compiled Jan 14 2014,18:38:05)
Empirical absorption correction using spherical harmonics,
 implemented in SCALE3 ABSPACK scaling algorithm.
;
_exptl_crystal_colour Colourless
_exptl_crystal_density_diffrn 3.152
_exptl_crystal_density_method 'not measured'
_exptl_crystal_description Cuboid
_exptl_crystal_F_000 158
_exptl_crystal_size_max 0.06
_exptl_crystal_size_mid 0.05
_exptl_crystal_size_min 0.04
_refine_diff_density_max 0.641
_refine_diff_density_min -0.566
_refine_diff_density_rms 0.114
_refine_ls_extinction_method none
_refine_ls_goodness_of_fit_ref 1.162
_refine_ls_matrix_type full
_refine_ls_number_parameters 9
_refine_ls_number_reflns 85
_refine_ls_number_restraints 1
_refine_ls_restrained_S_all 1.155
_refine_ls_R_factor_all 0.0229
_refine_ls_R_factor_gt 0.0216
_refine_ls_shift/su_max 0.000
_refine_ls_shift/su_mean 0.000
_refine_ls_structure_factor_coef Fsqd
_refine_ls_weighting_details 'calc w=1/[\s^2^(Fo^2^)+(0.0159P)^2^+0.0000P] where P=(Fo^2^+2Fc^2^)/3'
_refine_ls_weighting_scheme calc
_refine_ls_wR_factor_gt 0.0394
_refine_ls_wR_factor_ref 0.0398
_reflns_number_gt 83
_reflns_number_total 85
_reflns_threshold_expression >2sigma(I)
_cod_data_source_file jp8b00602_si_002.cif
_cod_data_source_block final_fapbcl3_crystal2
_cod_depositor_comments
;
The following automatic conversions were performed:

'_symmetry_cell_setting' value 'Cubic' changed to 'cubic' according
to
/home/data/users/saulius/crontab/automatic-downloads/rss-feeds/ACS/lib/dictionaries/cif_core.dic
dictionary named 'cif_core.dic' version 2.4.2 from 2011-04-26.

Automatic conversion script
Id: cif_fix_values 4973 2017-02-22 13:04:09Z antanas 
;
_cod_database_code 1549034

loop_
_symmetry_equiv_pos_as_xyz
'x, y, z'
'-x, -y, z'
'-x, y, -z'
'x, -y, -z'
'z, x, y'
'z, -x, -y'
'-z, -x, y'
'-z, x, -y'
'y, z, x'
'-y, z, -x'
'y, -z, -x'
'-y, -z, x'
'y, x, -z'
'-y, -x, -z'
'y, -x, z'
'-y, x, z'
'x, z, -y'
'-x, z, y'
'-x, -z, -y'
'x, -z, y'
'z, y, -x'
'z, -y, x'
'-z, y, x'
'-z, -y, -x'
'-x, -y, -z'
'x, y, -z'
'x, -y, z'
'-x, y, z'
'-z, -x, -y'
'-z, x, y'
'z, x, -y'
'z, -x, y'
'-y, -z, -x'
'y, -z, x'
'-y, z, x'
'y, z, -x'
'-y, -x, z'
'y, x, z'
'-y, x, -z'
'y, -x, -z'
'-x, -z, y'
'x, -z, -y'
'x, z, y'
'-x, z, -y'
'-z, -y, x'
'-z, y, -x'
'z, -y, -x'
'z, y, x'

loop_
_atom_site_label
_atom_site_type_symbol
_atom_site_fract_x
_atom_site_fract_y
_atom_site_fract_z
_atom_site_U_iso_or_equiv
_atom_site_adp_type
_atom_site_occupancy
_atom_site_symmetry_multiplicity
_atom_site_calc_flag
_atom_site_refinement_flags
Pb1 Pb 0.0000 0.0000 0.0000 0.0456(3) Uani 1 48 d S
Cl1 Cl 0.0000 -0.5000 0.0000 0.0877(14) Uani 1 16 d S
C1 C 0.5000 0.563(13) 0.5000 0.11(2) Uiso 0.1667 6 d SPD
N1 N 0.684(6) 0.430(9) 0.5000 0.08(2) Uiso 0.0833 24 d SPD

loop_
_atom_site_aniso_label
_atom_site_aniso_U_11
_atom_site_aniso_U_22
_atom_site_aniso_U_33
_atom_site_aniso_U_23
_atom_site_aniso_U_13
_atom_site_aniso_U_12
Pb1 0.0456(3) 0.0456(3) 0.0456(3) 0.000 0.000 0.000
Cl1 0.107(2) 0.049(2) 0.107(2) 0.000 0.000 0.000

loop_
_atom_type_symbol
_atom_type_description
_atom_type_scat_dispersion_real
_atom_type_scat_dispersion_imag
_atom_type_scat_source
C C 0.0033 0.0016 'International Tables Vol C Tables 4.2.6.8 and 6.1.1.4'
N N 0.0061 0.0033 'International Tables Vol C Tables 4.2.6.8 and 6.1.1.4'
H H 0.0000 0.0000 'International Tables Vol C Tables 4.2.6.8 and 6.1.1.4'
Cl Cl 0.1484 0.1585 'International Tables Vol C Tables 4.2.6.8 and 6.1.1.4'
Pb Pb -3.3944 10.1111 'International Tables Vol C Tables 4.2.6.8 and 6.1.1.4'

loop_
_geom_angle_atom_site_label_1
_geom_angle_atom_site_label_2
_geom_angle_atom_site_label_3
_geom_angle
_geom_angle_site_symmetry_1
_geom_angle_site_symmetry_3
Cl1 Pb1 Cl1 90.0 9_655 .
Cl1 Pb1 Cl1 90.0 9_655 1_565
Cl1 Pb1 Cl1 180.0 . 1_565
Cl1 Pb1 Cl1 90.0 9_655 5
Cl1 Pb1 Cl1 90.0 . 5
Cl1 Pb1 Cl1 90.0 1_565 5
Cl1 Pb1 Cl1 90.0 9_655 5_556
Cl1 Pb1 Cl1 90.0 . 5_556
Cl1 Pb1 Cl1 90.0 1_565 5_556
Cl1 Pb1 Cl1 180.0 5 5_556
Cl1 Pb1 Cl1 180.0 9_655 9
Cl1 Pb1 Cl1 90.0 . 9
Cl1 Pb1 Cl1 90.0 1_565 9
Cl1 Pb1 Cl1 90.0 5 9
Cl1 Pb1 Cl1 90.0 5_556 9
Pb1 Cl1 Pb1 180.0 1_545 .
C1 C1 C1 60.000(19) 33_666 29_666
C1 C1 C1 90.000(10) 33_666 9
C1 C1 C1 60.00(2) 29_666 9
C1 C1 C1 60.00(2) 33_666 5
C1 C1 C1 90.000(10) 29_666 5
C1 C1 C1 60.000(10) 9 5
C1 C1 C1 45.000(1) 33_666 25_666
C1 C1 C1 45.000(1) 29_666 25_666
C1 C1 C1 45.000(17) 9 25_666
C1 C1 C1 45.00(2) 5 25_666
C1 C1 N1 165(4) 33_666 39_656
C1 C1 N1 127.8(16) 29_666 39_656
C1 C1 N1 105(4) 9 39_656
C1 C1 N1 127.8(16) 5 39_656
C1 C1 N1 150(4) 25_666 39_656
C1 C1 N1 127.8(16) 33_666 31_556
C1 C1 N1 165(4) 29_666 31_556
C1 C1 N1 127.8(16) 9 31_556
C1 C1 N1 105(4) 5 31_556
C1 C1 N1 150(4) 25_666 31_556
N1 C1 N1 41(5) 39_656 31_556
C1 C1 N1 105(4) 33_666 13_556
C1 C1 N1 127.8(16) 29_666 13_556
C1 C1 N1 165(4) 9 13_556
C1 C1 N1 127.8(16) 5 13_556
C1 C1 N1 150(4) 25_666 13_556
N1 C1 N1 60(7) 39_656 13_556
N1 C1 N1 41(5) 31_556 13_556
C1 C1 N1 127.8(16) 33_666 5
C1 C1 N1 105(4) 29_666 5
C1 C1 N1 127.8(16) 9 5
C1 C1 N1 165(4) 5 5
C1 C1 N1 150(4) 25_666 5
N1 C1 N1 41(5) 39_656 5
N1 C1 N1 60(7) 31_556 5
N1 C1 N1 41(5) 13_556 5
C1 C1 N1 137(6) 33_666 27_565
C1 C1 N1 91(5) 29_666 27_565
C1 C1 N1 47(6) 9 27_565
C1 C1 N1 91(5) 5 27_565
C1 C1 N1 92(6) 25_666 27_565
N1 C1 N1 58(7) 39_656 27_565
N1 C1 N1 88(6) 31_556 27_565
N1 C1 N1 118(7) 13_556 27_565
N1 C1 N1 88(6) 5 27_565
C1 C1 N1 91(5) 33_666 45_665
C1 C1 N1 137(6) 29_666 45_665
C1 C1 N1 91(5) 9 45_665
C1 C1 N1 47(6) 5 45_665
C1 C1 N1 92(6) 25_666 45_665
N1 C1 N1 88(6) 39_656 45_665
N1 C1 N1 58(7) 31_556 45_665
N1 C1 N1 88(6) 13_556 45_665
N1 C1 N1 118(7) 5 45_665
N1 C1 N1 89.9(5) 27_565 45_665
C1 C1 N1 47(6) 33_666 25_666
C1 C1 N1 91(5) 29_666 25_666
C1 C1 N1 137(6) 9 25_666
C1 C1 N1 91(5) 5 25_666
C1 C1 N1 92(6) 25_666 25_666
N1 C1 N1 118(7) 39_656 25_666
N1 C1 N1 88(6) 31_556 25_666
N1 C1 N1 58(7) 13_556 25_666
N1 C1 N1 88(6) 5 25_666
N1 C1 N1 176(10) 27_565 25_666
N1 C1 N1 89.9(5) 45_665 25_666
N1 N1 N1 90.00(3) 17_556 43
N1 N1 C1 69(2) 17_556 9
N1 N1 C1 69(2) 43 9
N1 N1 N1 45.000(4) 17_556 27_565
N1 N1 N1 45.000(4) 43 27_565
C1 N1 N1 60(4) 9 27_565
N1 N1 N1 120.00(2) 17_556 37_665
N1 N1 N1 120.00(2) 43 37_665
C1 N1 N1 75(4) 9 37_665
N1 N1 N1 135.00(3) 27_565 37_665
N1 N1 C1 89(5) 17_556 25_666
N1 N1 C1 89(5) 43 25_666
C1 N1 C1 28(7) 9 25_666
N1 N1 C1 88(6) 27_565 25_666
N1 N1 C1 47(6) 37_665 25_666
N1 N1 C1 89(4) 17_556 29_666
N1 N1 C1 63(2) 43 29_666
C1 N1 C1 20(5) 9 29_666
N1 N1 C1 70(3) 27_565 29_666
N1 N1 C1 67(2) 37_665 29_666
C1 N1 C1 26(6) 25_666 29_666
N1 N1 C1 63(2) 17_556 5
N1 N1 C1 89(4) 43 5
C1 N1 C1 20(5) 9 5
N1 N1 C1 70(3) 27_565 5
N1 N1 C1 67(2) 37_665 5
C1 N1 C1 26(6) 25_666 5
C1 N1 C1 36(8) 29_666 5
N1 N1 C1 65.5(18) 17_556 .
N1 N1 C1 65.5(18) 43 .
C1 N1 C1 5.8(15) 9 .
N1 N1 C1 54(3) 27_565 .
N1 N1 C1 81(3) 37_665 .
C1 N1 C1 34(8) 25_666 .
C1 N1 C1 23(5) 29_666 .
C1 N1 C1 23(5) 5 .
N1 N1 N1 124.9(3) 17_556 7_665
N1 N1 N1 98(4) 43 7_665
C1 N1 N1 63(3) 9 7_665
N1 N1 N1 120(3) 27_565 7_665
N1 N1 N1 22(3) 37_665 7_665
C1 N1 N1 38(5) 25_666 7_665
C1 N1 N1 49.9(6) 29_666 7_665
C1 N1 N1 63(2) 5 7_665
C1 N1 N1 69(3) . 7_665
N1 N1 N1 110.8(17) 17_556 33_666
N1 N1 N1 38(3) 43 33_666
C1 N1 N1 54.0(7) 9 33_666
N1 N1 N1 72(3) 27_565 33_666
N1 N1 N1 82(3) 37_665 33_666
C1 N1 N1 59.2(16) 25_666 33_666
C1 N1 N1 37(5) 29_666 33_666
C1 N1 N1 72(4) 5 33_666
C1 N1 N1 54.1(4) . 33_666
N1 N1 N1 60.000(9) 7_665 33_666
N1 N1 N1 38(4) 17_556 35_655
N1 N1 N1 110.8(17) 43 35_655
C1 N1 N1 54.0(7) 9 35_655
N1 N1 N1 72(3) 27_565 35_655
N1 N1 N1 82(3) 37_665 35_655
C1 N1 N1 59.2(16) 25_666 35_655
C1 N1 N1 72(4) 29_666 35_655
C1 N1 N1 37(5) 5 35_655
C1 N1 N1 54.1(4) . 35_655
N1 N1 N1 90(4) 7_665 35_655
N1 N1 N1 107.9(13) 33_666 35_655

loop_
_geom_bond_atom_site_label_1
_geom_bond_atom_site_label_2
_geom_bond_distance
_geom_bond_site_symmetry_2
Pb1 Cl1 2.86895(15) 9_655
Pb1 Cl1 2.86895(15) .
Pb1 Cl1 2.86895(15) 1_565
Pb1 Cl1 2.86895(15) 5
Pb1 Cl1 2.86895(15) 5_556
Pb1 Cl1 2.86895(15) 9
Cl1 Pb1 2.86895(15) 1_545
C1 C1 0.51(11) 33_666
C1 C1 0.51(11) 29_666
C1 C1 0.51(11) 9
C1 C1 0.51(11) 5
C1 C1 0.72(15) 25_666
C1 N1 0.80(10) 39_656
C1 N1 0.80(10) 31_556
C1 N1 0.80(10) 13_556
C1 N1 0.80(10) 5
C1 N1 1.05(4) 27_565
C1 N1 1.05(4) 45_665
C1 N1 1.05(4) 25_666
N1 N1 0.57(8) 17_556
N1 N1 0.57(8) 43
N1 C1 0.80(10) 9
N1 N1 0.80(11) 27_565
N1 N1 0.92(9) 37_665
N1 C1 1.05(4) 25_666
N1 C1 1.18(2) 29_666
N1 C1 1.18(2) 5
N1 N1 1.30(5) 7_665
N1 N1 1.30(5) 33_666
N1 N1 1.30(5) 35_655
